data_4343652
loop_
_publ_author_name
'Cruz, W.V.'
'Leung, P.C.W.'
'Seff, K.'

_publ_section_title
;
 Crystal structures of nitric oxide and nitrogen dioxide sorption
 complexes of partially cobalt(II)-exchanged zeolite A
;
_journal_name_full 'Inorganic Chemistry'
_journal_page_first 1692
_journal_page_last 1696
_journal_volume 18
_journal_year 1979
_chemical_formula_sum 'Al12 Co4 N3 Na4 O51 Si12'
_chemical_name_systematic 'Co4 Na4 Si12 Al12 O48 (N O)3'
_space_group_IT_number 221
_symmetry_space_group_name_Hall '-P 4 2 3'
_symmetry_space_group_name_H-M 'P m -3 m'
_cell_angle_alpha 90
_cell_angle_beta 90
_cell_angle_gamma 90
_cell_formula_units_Z 1
_cell_length_a 12.187
_cell_length_b 12.187
_cell_length_c 12.187
_cell_volume 1810.049
_citation_journal_id_ASTM INOCAJ
_cod_data_source_file Cruz_INOCAJ_1979_567.cif
_cod_data_source_block Al12Co4N3Na4O51Si12
_cod_original_cell_volume 1810.05
_cod_database_code 4343652

loop_
_symmetry_equiv_pos_as_xyz
x,y,z
-y,x,z
-x,-y,z
y,-x,z
x,-y,-z
y,x,-z
-x,y,-z
-y,-x,-z
z,x,y
-x,z,y
-z,-x,y
x,-z,y
z,-x,-y
x,z,-y
-z,x,-y
-x,-z,-y
y,z,x
y,-z,-x
z,y,-x
-y,z,-x
-z,-y,-x
-y,-z,x
z,-y,x
-z,y,x
-x,-y,-z
y,-x,-z
x,y,-z
-y,x,-z
-x,y,z
-y,-x,z
x,-y,z
y,x,z
-z,-x,-y
x,-z,-y
z,x,-y
-x,z,-y
-z,x,y
-x,-z,y
z,-x,y
x,z,y
-y,-z,-x
-y,z,x
-z,-y,x
y,-z,x
z,y,x
y,z,-x
-z,y,-x
z,-y,-x

loop_
_atom_site_label
_atom_site_type_symbol
_atom_site_fract_x
_atom_site_fract_y
_atom_site_fract_z
_atom_site_occupancy
_atom_site_U_iso_or_equiv
Na1 Na+1 0.1498 0.1498 0.1498 0.125 0.0
O2 O-2 0 0.2949 0.2949 1 0.0
O1 O-2 0 0.2098 0.5 1 0.0
Co2 Co+2 0.2023 0.2023 0.2023 0.125 0.0
Na2 Na+1 0 0.4248 0.4248 0.25 0.0
Si1 Si+4 0 0.1825 0.3692 0.5 0.0
O3 O-2 0.1126 0.1126 0.3322 1 0.0
O4 O-2 0.303 0.3951 0.3951 0.125 0.0
Co1 Co+2 0.2044 0.2044 0.2044 0.375 0.0
Al1 Al+3 0 0.1825 0.3692 0.5 0.0
N1 N+2 0.3102 0.3102 0.3102 0.375 0.0
